data_1516443
loop_
_publ_author_name
'Zhang, Liming'
'Li, Bin'
'Su, Zhongmin'

_publ_section_title
;
 Realization of High-Energy Emission from
 [Cu(N&#x2212;N)(P&#x2212;P)]+Complexes for Organic Light-Emitting Diode
 Applications
;
_journal_issue 31
_journal_name_full 'The Journal of Physical Chemistry C'
_journal_page_first 13968
_journal_paper_doi 10.1021/jp903774g
_journal_volume 113
_journal_year 2009
_chemical_formula_sum 'C48 H37 B Cu F4 N3 O P2'
_chemical_formula_weight 884.10
_chemical_name_systematic
; 
 ? 
;
_space_group_IT_number 14
_symmetry_cell_setting monoclinic
_symmetry_space_group_name_Hall '-P 2yn'
_symmetry_space_group_name_H-M 'P 1 21/n 1'
_atom_sites_solution_hydrogens geom
_atom_sites_solution_primary direct
_atom_sites_solution_secondary difmap
_audit_creation_method SHELXL-97
_cell_angle_alpha 90.00
_cell_angle_beta 96.1950(10)
_cell_angle_gamma 90.00
_cell_formula_units_Z 4
_cell_length_a 11.5602(6)
_cell_length_b 15.1300(8)
_cell_length_c 25.8150(13)
_cell_measurement_temperature 293(2)
_cell_volume 4488.8(4)
_computing_structure_refinement 'SHELXL-97 (Sheldrick, 1997)'
_computing_structure_solution 'SHELXS-97 (Sheldrick, 1990)'
_diffrn_ambient_temperature 293(2)
_diffrn_measured_fraction_theta_full 0.949
_diffrn_measured_fraction_theta_max 0.949
_diffrn_radiation_monochromator graphite
_diffrn_radiation_source 'fine-focus sealed tube'
_diffrn_radiation_type MoK\a
_diffrn_radiation_wavelength 0.71073
_diffrn_reflns_av_R_equivalents 0.0468
_diffrn_reflns_av_sigmaI/netI 0.0651
_diffrn_reflns_limit_h_max 15
_diffrn_reflns_limit_h_min -15
_diffrn_reflns_limit_k_max 19
_diffrn_reflns_limit_k_min -19
_diffrn_reflns_limit_l_max 34
_diffrn_reflns_limit_l_min -15
_diffrn_reflns_number 27502
_diffrn_reflns_theta_full 28.29
_diffrn_reflns_theta_max 28.29
_diffrn_reflns_theta_min 1.56
_exptl_absorpt_coefficient_mu 2.452
_exptl_absorpt_correction_type multi-scan
_exptl_absorpt_process_details sadabs
_exptl_crystal_colour YELLOW
_exptl_crystal_density_diffrn 5.233
_exptl_crystal_density_method 'not measured'
_exptl_crystal_description needle
_exptl_crystal_F_000 7264
_exptl_crystal_size_max 0.29
_exptl_crystal_size_mid 0.19
_exptl_crystal_size_min 0.023
_refine_diff_density_max 1.565
_refine_diff_density_min -0.448
_refine_diff_density_rms 0.112
_refine_ls_extinction_method none
_refine_ls_goodness_of_fit_ref 1.017
_refine_ls_hydrogen_treatment mixed
_refine_ls_matrix_type full
_refine_ls_number_parameters 545
_refine_ls_number_reflns 10601
_refine_ls_number_restraints 0
_refine_ls_restrained_S_all 1.017
_refine_ls_R_factor_all 0.1227
_refine_ls_R_factor_gt 0.0717
_refine_ls_shift/su_max 0.001
_refine_ls_shift/su_mean 0.000
_refine_ls_structure_factor_coef Fsqd
_refine_ls_weighting_details 'calc w=1/[\s^2^(Fo^2^)+(0.1722P)^2^+0.0000P] where P=(Fo^2^+2Fc^2^)/3'
_refine_ls_weighting_scheme calc
_refine_ls_wR_factor_gt 0.2400
_refine_ls_wR_factor_ref 0.2771
_reflns_number_gt 6077
_reflns_number_total 10601
_reflns_threshold_expression >2sigma(I)
_cod_data_source_file jp903774g_si_002.cif
_cod_data_source_block '[Cu(Pbzimda)(POP)]BF4'
_cod_original_sg_symbol_H-M Pbca
_cod_database_code 1516443

loop_
_symmetry_equiv_pos_as_xyz
'x, y, z'
'-x+1/2, y+1/2, -z+1/2'
'-x, -y, -z'
'x-1/2, -y-1/2, z-1/2'

loop_
_atom_site_label
_atom_site_type_symbol
_atom_site_fract_x
_atom_site_fract_y
_atom_site_fract_z
_atom_site_U_iso_or_equiv
_atom_site_adp_type
_atom_site_occupancy
_atom_site_symmetry_multiplicity
_atom_site_calc_flag
_atom_site_refinement_flags
B1 B 0.4905(9) 0.1396(6) 0.3315(3) 0.087(2) Uani 1 1 d .
N1 N 0.7238(3) 0.1552(2) 0.16481(15) 0.0476(9) Uani 1 1 d .
N2 N 0.7716(4) 0.3278(2) 0.18194(16) 0.0500(9) Uani 1 1 d .
N3 N 0.5688(4) 0.1533(3) 0.20905(18) 0.0573(11) Uani 1 1 d .
O1 O 0.9687(3) 0.0819(2) 0.08514(12) 0.0476(8) Uani 1 1 d .
F1 F 0.6070(6) 0.1543(7) 0.3341(3) 0.204(4) Uani 1 1 d .
F2 F 0.4389(4) 0.1864(3) 0.28976(15) 0.0984(13) Uani 1 1 d .
F3 F 0.4841(9) 0.0552(4) 0.3242(3) 0.196(3) Uani 1 1 d .
F4 F 0.4464(5) 0.1660(4) 0.37572(16) 0.1309(19) Uani 1 1 d .
P1 P 0.85445(11) 0.24718(8) 0.05573(5) 0.0423(3) Uani 1 1 d .
P2 P 1.03387(10) 0.18748(8) 0.18342(5) 0.0436(3) Uani 1 1 d .
Cu1 Cu 0.86064(5) 0.23018(4) 0.14250(2) 0.0440(2) Uani 1 1 d .
C1 C 0.7951(5) 0.4138(3) 0.1887(2) 0.0564(13) Uani 1 1 d .
H1 H 0.8607 0.4367 0.1756 0.068 Uiso 1 1 calc R
C2 C 0.7263(5) 0.4707(4) 0.2145(2) 0.0663(15) Uani 1 1 d .
H2 H 0.7442 0.5306 0.2174 0.080 Uiso 1 1 calc R
C3 C 0.6338(6) 0.4380(4) 0.2349(3) 0.0766(17) Uani 1 1 d .
H3 H 0.5869 0.4753 0.2523 0.092 Uiso 1 1 calc R
C4 C 0.6077(5) 0.3488(4) 0.2303(2) 0.0679(15) Uani 1 1 d .
H4 H 0.5448 0.3250 0.2451 0.081 Uiso 1 1 calc R
C5 C 0.6783(4) 0.2961(3) 0.20289(18) 0.0474(11) Uani 1 1 d .
C6 C 0.6568(4) 0.2018(3) 0.19258(18) 0.0450(10) Uani 1 1 d .
C7 C 0.6785(4) 0.0706(3) 0.16302(19) 0.0491(11) Uani 1 1 d .
C8 C 0.7148(5) -0.0068(3) 0.1403(2) 0.0631(14) Uani 1 1 d .
H8 H 0.7786 -0.0067 0.1212 0.076 Uiso 1 1 calc R
C9 C 0.6551(6) -0.0817(4) 0.1468(3) 0.0763(17) Uani 1 1 d .
H9 H 0.6787 -0.1339 0.1321 0.092 Uiso 1 1 calc R
C10 C 0.5589(7) -0.0828(4) 0.1748(3) 0.086(2) Uani 1 1 d .
H10 H 0.5201 -0.1359 0.1785 0.103 Uiso 1 1 calc R
C11 C 0.5199(6) -0.0090(4) 0.1970(3) 0.0766(17) Uani 1 1 d .
H11 H 0.4551 -0.0101 0.2155 0.092 Uiso 1 1 calc R
C12 C 0.5812(5) 0.0685(3) 0.1907(2) 0.0579(13) Uani 1 1 d .
C13 C 0.6245(6) 0.1933(7) 0.0401(3) 0.106(3) Uani 1 1 d .
H13 H 0.6188 0.2226 0.0714 0.127 Uiso 1 1 calc R
C14 C 0.5287(7) 0.1558(10) 0.0144(4) 0.161(5) Uani 1 1 d .
H14 H 0.4563 0.1639 0.0263 0.194 Uiso 1 1 calc R
C15 C 0.5381(8) 0.1053(6) -0.0297(4) 0.117(3) Uani 1 1 d .
H15 H 0.4735 0.0753 -0.0454 0.141 Uiso 1 1 calc R
C16 C 0.6430(8) 0.0994(5) -0.0503(3) 0.106(3) Uani 1 1 d .
H16 H 0.6485 0.0673 -0.0806 0.127 Uiso 1 1 calc R
C17 C 0.7410(5) 0.1419(4) -0.0255(3) 0.0746(17) Uani 1 1 d .
H17 H 0.8117 0.1388 -0.0395 0.090 Uiso 1 1 calc R
C18 C 0.7327(4) 0.1884(3) 0.0199(2) 0.0542(12) Uani 1 1 d .
C19 C 0.7876(6) 0.3750(3) -0.0213(2) 0.0658(15) Uani 1 1 d .
H19 H 0.7560 0.3285 -0.0417 0.079 Uiso 1 1 calc R
C20 C 0.7804(7) 0.4607(4) -0.0407(3) 0.087(2) Uani 1 1 d .
H20 H 0.7445 0.4714 -0.0741 0.104 Uiso 1 1 calc R
C21 C 0.8264(7) 0.5298(4) -0.0105(3) 0.090(2) Uani 1 1 d .
H21 H 0.8194 0.5873 -0.0231 0.108 Uiso 1 1 calc R
C22 C 0.8829(7) 0.5135(4) 0.0384(3) 0.086(2) Uani 1 1 d .
H22 H 0.9160 0.5599 0.0585 0.103 Uiso 1 1 calc R
C23 C 0.8904(5) 0.4277(3) 0.0576(2) 0.0624(14) Uani 1 1 d .
H23 H 0.9287 0.4170 0.0906 0.075 Uiso 1 1 calc R
C24 C 0.8419(4) 0.3585(3) 0.02857(18) 0.0484(11) Uani 1 1 d .
C25 C 0.9815(4) 0.2028(3) 0.02831(17) 0.0429(10) Uani 1 1 d .
C26 C 1.0374(5) 0.2441(4) -0.0098(2) 0.0606(13) Uani 1 1 d .
H26 H 1.0060 0.2961 -0.0245 0.073 Uiso 1 1 calc R
C27 C 1.1367(5) 0.2117(4) -0.0268(3) 0.0727(16) Uani 1 1 d .
H27 H 1.1721 0.2411 -0.0526 0.087 Uiso 1 1 calc R
C28 C 1.1841(5) 0.1340(5) -0.0050(2) 0.0744(17) Uani 1 1 d .
H28 H 1.2523 0.1117 -0.0161 0.089 Uiso 1 1 calc R
C29 C 1.1313(5) 0.0892(4) 0.0329(2) 0.0632(14) Uani 1 1 d .
H29 H 1.1631 0.0372 0.0474 0.076 Uiso 1 1 calc R
C30 C 1.0296(4) 0.1242(3) 0.04889(18) 0.0479(11) Uani 1 1 d .
C31 C 1.0318(4) 0.0320(3) 0.12423(19) 0.0497(11) Uani 1 1 d .
C32 C 1.0461(6) -0.0583(4) 0.1158(2) 0.0677(15) Uani 1 1 d .
H32 H 1.0155 -0.0837 0.0844 0.081 Uiso 1 1 calc R
C33 C 1.1048(6) -0.1091(4) 0.1533(3) 0.0787(18) Uani 1 1 d .
H33 H 1.1134 -0.1694 0.1481 0.094 Uiso 1 1 calc R
C34 C 1.1517(6) -0.0702(4) 0.1992(3) 0.0751(17) Uani 1 1 d .
H34 H 1.1949 -0.1044 0.2242 0.090 Uiso 1 1 calc R
C35 C 1.1354(5) 0.0189(4) 0.2086(2) 0.0650(14) Uani 1 1 d .
H35 H 1.1658 0.0435 0.2402 0.078 Uiso 1 1 calc R
C36 C 1.0732(4) 0.0723(3) 0.17074(18) 0.0476(11) Uani 1 1 d .
C37 C 1.0445(4) 0.1908(3) 0.25433(18) 0.0480(11) Uani 1 1 d .
C38 C 0.9448(5) 0.1751(3) 0.27804(19) 0.0557(12) Uani 1 1 d .
H38 H 0.8749 0.1653 0.2575 0.067 Uiso 1 1 calc R
C39 C 0.9469(6) 0.1737(4) 0.3319(2) 0.0728(16) Uani 1 1 d .
H39 H 0.8785 0.1633 0.3469 0.087 Uiso 1 1 calc R
C40 C 1.0480(6) 0.1874(5) 0.3629(2) 0.0795(18) Uani 1 1 d .
H40 H 1.0488 0.1875 0.3990 0.095 Uiso 1 1 calc R
C41 C 1.1512(7) 0.2014(5) 0.3400(2) 0.0813(19) Uani 1 1 d .
H41 H 1.2211 0.2090 0.3610 0.098 Uiso 1 1 calc R
C42 C 1.1498(5) 0.2041(4) 0.2857(2) 0.0606(14) Uani 1 1 d .
H42 H 1.2180 0.2146 0.2706 0.073 Uiso 1 1 calc R
C43 C 1.1475(6) 0.3438(4) 0.1712(2) 0.0726(17) Uani 1 1 d .
H43 H 1.0798 0.3673 0.1821 0.087 Uiso 1 1 calc R
C44 C 1.2327(8) 0.4007(5) 0.1600(3) 0.090(2) Uani 1 1 d .
H44 H 1.2243 0.4613 0.1640 0.108 Uiso 1 1 calc R
C45 C 1.3310(9) 0.3661(7) 0.1426(3) 0.120(4) Uani 1 1 d .
H45 H 1.3895 0.4039 0.1341 0.144 Uiso 1 1 calc R
C46 C 1.3448(6) 0.2743(7) 0.1374(3) 0.107(3) Uani 1 1 d .
H46 H 1.4123 0.2516 0.1259 0.129 Uiso 1 1 calc R
C47 C 1.2571(5) 0.2180(5) 0.1495(3) 0.0792(18) Uani 1 1 d .
H47 H 1.2648 0.1572 0.1458 0.095 Uiso 1 1 calc R
C48 C 1.1564(4) 0.2536(3) 0.1673(2) 0.0531(12) Uani 1 1 d .
H49 H 0.513(5) 0.170(4) 0.233(2) 0.063(16) Uiso 1 1 d .

loop_
_atom_site_aniso_label
_atom_site_aniso_U_11
_atom_site_aniso_U_22
_atom_site_aniso_U_33
_atom_site_aniso_U_23
_atom_site_aniso_U_13
_atom_site_aniso_U_12
B1 0.102(7) 0.083(5) 0.079(6) 0.015(4) 0.028(5) 0.035(5)
N1 0.052(2) 0.044(2) 0.046(2) -0.0049(17) 0.0060(18) -0.0028(17)
N2 0.058(2) 0.043(2) 0.049(2) 0.0008(17) 0.0038(18) 0.0021(18)
N3 0.052(3) 0.061(3) 0.061(3) 0.002(2) 0.018(2) -0.007(2)
O1 0.0512(19) 0.0467(17) 0.0446(18) 0.0020(14) 0.0034(14) 0.0062(14)
F1 0.117(5) 0.331(12) 0.162(6) 0.065(7) 0.010(4) 0.040(6)
F2 0.091(3) 0.132(3) 0.078(3) 0.022(2) 0.032(2) 0.033(2)
F3 0.313(11) 0.095(4) 0.187(7) -0.011(4) 0.058(6) 0.052(5)
F4 0.188(5) 0.141(4) 0.070(3) 0.011(3) 0.047(3) 0.062(4)
P1 0.0448(7) 0.0439(6) 0.0380(6) 0.0017(5) 0.0035(5) 0.0013(5)
P2 0.0454(7) 0.0433(6) 0.0413(6) 0.0022(5) 0.0014(5) 0.0000(5)
Cu1 0.0439(3) 0.0480(4) 0.0405(3) 0.0007(2) 0.0067(2) 0.0015(2)
C1 0.061(3) 0.046(3) 0.062(3) -0.003(2) 0.006(2) -0.001(2)
C2 0.072(4) 0.048(3) 0.080(4) -0.014(3) 0.013(3) 0.002(3)
C3 0.076(4) 0.067(4) 0.090(5) -0.019(3) 0.022(3) 0.015(3)
C4 0.066(4) 0.065(4) 0.076(4) -0.010(3) 0.021(3) 0.000(3)
C5 0.046(3) 0.050(3) 0.047(3) -0.003(2) 0.008(2) 0.002(2)
C6 0.041(2) 0.053(3) 0.041(2) -0.001(2) 0.0070(19) 0.001(2)
C7 0.050(3) 0.050(3) 0.046(3) -0.001(2) 0.002(2) -0.006(2)
C8 0.076(4) 0.051(3) 0.063(3) -0.009(2) 0.013(3) -0.008(3)
C9 0.081(4) 0.052(3) 0.096(5) -0.014(3) 0.015(4) -0.011(3)
C10 0.101(5) 0.061(4) 0.095(5) -0.002(3) 0.008(4) -0.025(4)
C11 0.070(4) 0.073(4) 0.091(5) 0.007(3) 0.027(3) -0.019(3)
C12 0.061(3) 0.052(3) 0.059(3) 0.002(2) -0.001(2) -0.010(2)
C13 0.059(4) 0.197(9) 0.062(4) -0.017(5) 0.010(3) -0.036(5)
C14 0.064(5) 0.323(16) 0.093(7) -0.004(9) -0.006(4) -0.078(7)
C15 0.085(6) 0.128(7) 0.131(8) 0.000(6) -0.027(5) -0.051(5)
C16 0.096(6) 0.094(5) 0.115(6) -0.043(5) -0.038(5) 0.003(4)
C17 0.062(4) 0.067(4) 0.091(5) -0.026(3) -0.008(3) 0.004(3)
C18 0.054(3) 0.053(3) 0.053(3) 0.004(2) -0.007(2) -0.006(2)
C19 0.091(4) 0.054(3) 0.049(3) 0.005(2) -0.013(3) -0.005(3)
C20 0.122(6) 0.061(4) 0.072(4) 0.021(3) -0.014(4) 0.001(4)
C21 0.122(6) 0.045(3) 0.099(5) 0.018(3) -0.004(4) -0.004(3)
C22 0.134(6) 0.051(3) 0.070(4) -0.004(3) -0.002(4) -0.021(4)
C23 0.076(4) 0.055(3) 0.054(3) 0.000(2) -0.003(3) -0.007(3)
C24 0.061(3) 0.042(2) 0.041(3) 0.0037(19) 0.003(2) 0.001(2)
C25 0.045(2) 0.046(2) 0.038(2) -0.0002(18) 0.0065(18) -0.0034(19)
C26 0.063(3) 0.059(3) 0.062(3) 0.003(2) 0.014(3) -0.006(2)
C27 0.068(4) 0.083(4) 0.074(4) 0.004(3) 0.035(3) 0.001(3)
C28 0.053(3) 0.099(5) 0.075(4) -0.009(3) 0.024(3) 0.001(3)
C29 0.063(3) 0.073(4) 0.055(3) -0.006(3) 0.012(3) 0.013(3)
C30 0.047(3) 0.055(3) 0.040(3) -0.006(2) 0.003(2) 0.000(2)
C31 0.054(3) 0.043(2) 0.052(3) 0.002(2) 0.005(2) 0.008(2)
C32 0.088(4) 0.048(3) 0.067(4) -0.002(2) 0.009(3) 0.011(3)
C33 0.099(5) 0.048(3) 0.092(5) 0.008(3) 0.023(4) 0.025(3)
C34 0.090(4) 0.063(4) 0.072(4) 0.018(3) 0.010(3) 0.032(3)
C35 0.077(4) 0.061(3) 0.057(3) 0.008(3) 0.005(3) 0.016(3)
C36 0.051(3) 0.047(3) 0.045(3) 0.004(2) 0.008(2) 0.008(2)
C37 0.057(3) 0.039(2) 0.045(3) 0.0024(19) -0.004(2) -0.002(2)
C38 0.059(3) 0.062(3) 0.045(3) 0.001(2) 0.001(2) -0.006(2)
C39 0.089(5) 0.078(4) 0.053(3) 0.009(3) 0.013(3) -0.014(3)
C40 0.103(5) 0.090(5) 0.043(3) 0.009(3) -0.004(3) -0.015(4)
C41 0.100(5) 0.091(5) 0.048(3) 0.008(3) -0.019(3) -0.019(4)
C42 0.058(3) 0.072(3) 0.049(3) 0.005(2) -0.006(2) -0.010(3)
C43 0.077(4) 0.068(4) 0.069(4) 0.016(3) -0.009(3) -0.019(3)
C44 0.089(5) 0.090(5) 0.088(5) 0.027(4) -0.001(4) -0.026(4)
C45 0.112(7) 0.143(8) 0.098(6) 0.061(6) -0.021(5) -0.066(6)
C46 0.052(4) 0.173(10) 0.098(6) 0.048(6) 0.012(4) -0.007(5)
C47 0.055(3) 0.106(5) 0.077(4) 0.022(4) 0.011(3) 0.000(3)
C48 0.051(3) 0.061(3) 0.046(3) 0.010(2) -0.002(2) -0.006(2)

loop_
_atom_type_symbol
_atom_type_description
_atom_type_scat_dispersion_real
_atom_type_scat_dispersion_imag
_atom_type_scat_source
H H 0.0000 0.0000 'International Tables Vol C Tables 4.2.6.8 and 6.1.1.4'
B B 0.0013 0.0007 'International Tables Vol C Tables 4.2.6.8 and 6.1.1.4'
N N 0.0061 0.0033 'International Tables Vol C Tables 4.2.6.8 and 6.1.1.4'
O O 0.0106 0.0060 'International Tables Vol C Tables 4.2.6.8 and 6.1.1.4'
F F 0.0171 0.0103 'International Tables Vol C Tables 4.2.6.8 and 6.1.1.4'
P P 0.1023 0.0942 'International Tables Vol C Tables 4.2.6.8 and 6.1.1.4'
Cu Cu 0.3201 1.2651 'International Tables Vol C Tables 4.2.6.8 and 6.1.1.4'
C C 0.0033 0.0016 'International Tables Vol C Tables 4.2.6.8 and 6.1.1.4'

loop_
_geom_angle_atom_site_label_1
_geom_angle_atom_site_label_2
_geom_angle_atom_site_label_3
_geom_angle
F3 B1 F1 102.1(8)
F3 B1 F4 113.0(8)
F1 B1 F4 111.7(9)
F3 B1 F2 112.5(9)
F1 B1 F2 107.4(7)
F4 B1 F2 109.7(6)
C6 N1 C7 105.8(4)
C6 N1 Cu1 111.6(3)
C7 N1 Cu1 142.5(3)
C1 N2 C5 117.0(4)
C1 N2 Cu1 129.7(4)
C5 N2 Cu1 113.3(3)
C6 N3 C12 106.6(4)
C6 N3 H49 129(3)
C12 N3 H49 124(3)
C30 O1 C31 118.2(4)
C24 P1 C25 103.0(2)
C24 P1 C18 103.3(2)
C25 P1 C18 103.5(2)
C24 P1 Cu1 118.77(16)
C25 P1 Cu1 113.81(15)
C18 P1 Cu1 112.82(18)
C48 P2 C37 104.2(2)
C48 P2 C36 105.5(2)
C37 P2 C36 102.3(2)
C48 P2 Cu1 114.15(16)
C37 P2 Cu1 115.01(17)
C36 P2 Cu1 114.33(16)
N1 Cu1 N2 79.87(15)
N1 Cu1 P1 113.28(11)
N2 Cu1 P1 115.68(11)
N1 Cu1 P2 112.21(11)
N2 Cu1 P2 115.26(11)
P1 Cu1 P2 115.50(5)
N2 C1 C2 123.2(5)
N2 C1 H1 118.4
C2 C1 H1 118.4
C3 C2 C1 118.9(5)
C3 C2 H2 120.6
C1 C2 H2 120.6
C2 C3 C4 120.2(5)
C2 C3 H3 119.9
C4 C3 H3 119.9
C3 C4 C5 117.9(6)
C3 C4 H4 121.0
C5 C4 H4 121.0
N2 C5 C4 122.7(5)
N2 C5 C6 113.7(4)
C4 C5 C6 123.6(5)
N1 C6 N3 112.6(4)
N1 C6 C5 121.5(4)
N3 C6 C5 125.9(4)
N1 C7 C8 131.4(5)
N1 C7 C12 109.1(4)
C8 C7 C12 119.5(5)
C9 C8 C7 118.2(6)
C9 C8 H8 120.9
C7 C8 H8 120.9
C8 C9 C10 121.6(6)
C8 C9 H9 119.2
C10 C9 H9 119.2
C11 C10 C9 122.1(6)
C11 C10 H10 119.0
C9 C10 H10 119.0
C10 C11 C12 116.7(6)
C10 C11 H11 121.6
C12 C11 H11 121.6
N3 C12 C11 132.2(6)
N3 C12 C7 105.8(4)
C11 C12 C7 121.9(5)
C14 C13 C18 120.6(8)
C14 C13 H13 119.7
C18 C13 H13 119.7
C13 C14 C15 120.1(9)
C13 C14 H14 119.9
C15 C14 H14 119.9
C16 C15 C14 120.3(7)
C16 C15 H15 119.9
C14 C15 H15 119.9
C15 C16 C17 119.8(7)
C15 C16 H16 120.1
C17 C16 H16 120.1
C18 C17 C16 119.8(7)
C18 C17 H17 120.1
C16 C17 H17 120.1
C17 C18 C13 119.2(5)
C17 C18 P1 123.8(4)
C13 C18 P1 116.9(5)
C20 C19 C24 120.3(5)
C20 C19 H19 119.9
C24 C19 H19 119.9
C21 C20 C19 120.0(6)
C21 C20 H20 120.0
C19 C20 H20 120.0
C20 C21 C22 119.9(5)
C20 C21 H21 120.0
C22 C21 H21 120.0
C21 C22 C23 119.9(5)
C21 C22 H22 120.1
C23 C22 H22 120.1
C24 C23 C22 120.8(5)
C24 C23 H23 119.6
C22 C23 H23 119.6
C23 C24 C19 119.0(4)
C23 C24 P1 118.9(4)
C19 C24 P1 122.0(4)
C26 C25 C30 117.3(5)
C26 C25 P1 124.5(4)
C30 C25 P1 118.1(3)
C27 C26 C25 122.7(5)
C27 C26 H26 118.6
C25 C26 H26 118.6
C26 C27 C28 118.8(6)
C26 C27 H27 120.6
C28 C27 H27 120.6
C29 C28 C27 121.0(5)
C29 C28 H28 119.5
C27 C28 H28 119.5
C28 C29 C30 118.3(5)
C28 C29 H29 120.9
C30 C29 H29 120.9
O1 C30 C29 122.0(5)
O1 C30 C25 116.1(4)
C29 C30 C25 121.8(5)
C36 C31 C32 122.1(5)
C36 C31 O1 119.5(4)
C32 C31 O1 118.4(4)
C33 C32 C31 120.0(6)
C33 C32 H32 120.0
C31 C32 H32 120.0
C32 C33 C34 119.4(5)
C32 C33 H33 120.3
C34 C33 H33 120.3
C33 C34 C35 121.1(5)
C33 C34 H34 119.4
C35 C34 H34 119.4
C34 C35 C36 120.4(5)
C34 C35 H35 119.8
C36 C35 H35 119.8
C31 C36 C35 117.0(5)
C31 C36 P2 120.2(3)
C35 C36 P2 122.6(4)
C38 C37 C42 118.8(5)
C38 C37 P2 118.1(4)
C42 C37 P2 122.9(4)
C37 C38 C39 121.4(5)
C37 C38 H38 119.3
C39 C38 H38 119.3
C40 C39 C38 120.5(6)
C40 C39 H39 119.7
C38 C39 H39 119.7
C39 C40 C41 119.4(6)
C39 C40 H40 120.3
C41 C40 H40 120.3
C42 C41 C40 120.5(6)
C42 C41 H41 119.8
C40 C41 H41 119.8
C41 C42 C37 119.3(6)
C41 C42 H42 120.4
C37 C42 H42 120.4
C44 C43 C48 123.4(7)
C44 C43 H43 118.3
C48 C43 H43 118.3
C43 C44 C45 118.2(8)
C43 C44 H44 120.9
C45 C44 H44 120.9
C44 C45 C46 121.0(7)
C44 C45 H45 119.5
C46 C45 H45 119.5
C47 C46 C45 119.5(8)
C47 C46 H46 120.2
C45 C46 H46 120.2
C46 C47 C48 119.4(7)
C46 C47 H47 120.3
C48 C47 H47 120.3
C43 C48 C47 118.5(6)
C43 C48 P2 117.6(5)
C47 C48 P2 123.9(5)

loop_
_geom_bond_atom_site_label_1
_geom_bond_atom_site_label_2
_geom_bond_distance
B1 F3 1.291(10)
B1 F1 1.359(12)
B1 F4 1.360(9)
B1 F2 1.370(9)
N1 C6 1.315(6)
N1 C7 1.382(6)
N1 Cu1 2.078(4)
N2 C1 1.337(6)
N2 C5 1.346(6)
N2 Cu1 2.122(4)
N3 C6 1.359(6)
N3 C12 1.381(7)
N3 H49 0.97(6)
O1 C30 1.386(6)
O1 C31 1.400(5)
P1 C24 1.824(5)
P1 C25 1.826(5)
P1 C18 1.829(5)
P1 Cu1 2.2482(13)
P2 C48 1.819(5)
P2 C37 1.822(5)
P2 C36 1.839(5)
P2 Cu1 2.2554(13)
C1 C2 1.389(7)
C1 H1 0.9300
C2 C3 1.337(9)
C2 H2 0.9300
C3 C4 1.385(8)
C3 H3 0.9300
C4 C5 1.389(7)
C4 H4 0.9300
C5 C6 1.467(6)
C7 C8 1.394(7)
C7 C12 1.397(8)
C8 C9 1.346(8)
C8 H8 0.9300
C9 C10 1.392(10)
C9 H9 0.9300
C10 C11 1.354(9)
C10 H10 0.9300
C11 C12 1.388(7)
C11 H11 0.9300
C13 C14 1.354(10)
C13 C18 1.408(9)
C13 H13 0.9300
C14 C15 1.384(13)
C14 H14 0.9300
C15 C16 1.378(12)
C15 H15 0.9300
C16 C17 1.397(9)
C16 H16 0.9300
C17 C18 1.379(8)
C17 H17 0.9300
C19 C20 1.389(7)
C19 C24 1.393(7)
C19 H19 0.9300
C20 C21 1.376(9)
C20 H20 0.9300
C21 C22 1.380(9)
C21 H21 0.9300
C22 C23 1.389(8)
C22 H22 0.9300
C23 C24 1.372(7)
C23 H23 0.9300
C25 C26 1.384(7)
C25 C30 1.393(7)
C26 C27 1.363(8)
C26 H26 0.9300
C27 C28 1.390(9)
C27 H27 0.9300
C28 C29 1.386(8)
C28 H28 0.9300
C29 C30 1.392(7)
C29 H29 0.9300
C31 C36 1.385(7)
C31 C32 1.397(7)
C32 C33 1.359(8)
C32 H32 0.9300
C33 C34 1.380(9)
C33 H33 0.9300
C34 C35 1.388(8)
C34 H34 0.9300
C35 C36 1.405(7)
C35 H35 0.9300
C37 C38 1.382(7)
C37 C42 1.402(7)
C38 C39 1.389(7)
C38 H38 0.9300
C39 C40 1.359(9)
C39 H39 0.9300
C40 C41 1.404(10)
C40 H40 0.9300
C41 C42 1.401(8)
C41 H41 0.9300
C42 H42 0.9300
C43 C44 1.362(9)
C43 C48 1.373(7)
C43 H43 0.9300
C44 C45 1.370(13)
C44 H44 0.9300
C45 C46 1.405(13)
C45 H45 0.9300
C46 C47 1.384(10)
C46 H46 0.9300
C47 C48 1.404(8)
C47 H47 0.9300
